data_7034642
loop_
_publ_author_name
'Sikdar, Yeasin'
'Modak, Ritwik'
'Bose, Dipayan'
'Banerjee, Saswati'
'Bie\'nko, Dariusz'
'Zierkiewicz, Wiktor'
'Bie\'nko, Alina'
'Das Saha, Krishna'
'Goswami, Sanchita'

_publ_section_title
;
 Doubly chloro bridged dimeric copper(ii) complex: magneto-structural
 correlation and anticancer activity.
;
_journal_issue 19
_journal_name_full 'Dalton transactions (Cambridge, England : 2003)'
_journal_page_first 8876
_journal_page_last 8888
_journal_paper_doi 10.1039/c5dt00752f
_journal_volume 44
_journal_year 2015
_chemical_formula_moiety 'C22 H32 Cl4 Cu2 N4 O2'
_chemical_formula_sum 'C22 H32 Cl4 Cu2 N4 O2'
_chemical_formula_weight 653.42
_chemical_name_systematic
; 
 ? 
;
_space_group_IT_number 14
_symmetry_cell_setting monoclinic
_symmetry_space_group_name_Hall '-P 2ybc'
_symmetry_space_group_name_H-M 'P 1 21/c 1'
_atom_sites_solution_hydrogens geom
_atom_sites_solution_primary direct
_atom_sites_solution_secondary difmap
_audit_creation_method SHELXL-97
_audit_update_record
;
2015-03-26 deposited with the CCDC.
2015-03-27 downloaded from the CCDC.
;
_cell_angle_alpha 90.00
_cell_angle_beta 93.455(2)
_cell_angle_gamma 90.00
_cell_formula_units_Z 2
_cell_length_a 9.1653(5)
_cell_length_b 7.2194(4)
_cell_length_c 20.4311(11)
_cell_measurement_reflns_used 20059
_cell_measurement_temperature 296(2)
_cell_measurement_theta_max 28.6
_cell_measurement_theta_min 2.0
_cell_volume 1349.43(13)
_computing_cell_refinement 'Bruker SMART'
_computing_data_collection 'Bruker SMART'
_computing_data_reduction 'Bruker SAINT'
_computing_molecular_graphics 'Diamond 3.0'
_computing_publication_material SHELXL-97
_computing_structure_refinement 'SHELXL-97 (Sheldrick, 2008)'
_computing_structure_solution 'SHELXS-97 (Sheldrick, 2008)'
_diffrn_ambient_temperature 296(2)
_diffrn_measured_fraction_theta_full 0.999
_diffrn_measured_fraction_theta_max 0.999
_diffrn_measurement_device_type 'Bruker APEX-II CCD'
_diffrn_measurement_method 'phi and omega scans'
_diffrn_radiation_monochromator graphite
_diffrn_radiation_source 'fine-focus sealed tube'
_diffrn_radiation_type MoK\a
_diffrn_radiation_wavelength 0.71073
_diffrn_reflns_av_R_equivalents 0.0289
_diffrn_reflns_av_unetI/netI 0.0208
_diffrn_reflns_limit_h_max 12
_diffrn_reflns_limit_h_min -9
_diffrn_reflns_limit_k_max 9
_diffrn_reflns_limit_k_min -9
_diffrn_reflns_limit_l_max 27
_diffrn_reflns_limit_l_min -27
_diffrn_reflns_number 20059
_diffrn_reflns_theta_full 28.57
_diffrn_reflns_theta_max 28.57
_diffrn_reflns_theta_min 2.00
_exptl_absorpt_coefficient_mu 1.999
_exptl_absorpt_correction_T_max 0.7457
_exptl_absorpt_correction_T_min 0.3706
_exptl_absorpt_correction_type multi-scan
_exptl_absorpt_process_details sadabs
_exptl_crystal_colour green
_exptl_crystal_density_diffrn 1.603
_exptl_crystal_density_method 'not measured'
_exptl_crystal_description columner
_exptl_crystal_F_000 668
_exptl_crystal_preparation 'Magnetic properties'
_exptl_crystal_recrystallization_method 'Re-crystallisation from solvent: Acetonitrile'
_exptl_crystal_size_max 0.38
_exptl_crystal_size_mid 0.26
_exptl_crystal_size_min 0.14
_refine_diff_density_max 1.332
_refine_diff_density_min -0.628
_refine_diff_density_rms 0.087
_refine_ls_extinction_method none
_refine_ls_goodness_of_fit_ref 1.072
_refine_ls_hydrogen_treatment mixed
_refine_ls_matrix_type full
_refine_ls_number_parameters 155
_refine_ls_number_reflns 3444
_refine_ls_number_restraints 1
_refine_ls_restrained_S_all 1.075
_refine_ls_R_factor_all 0.0515
_refine_ls_R_factor_gt 0.0441
_refine_ls_shift/su_max 0.006
_refine_ls_shift/su_mean 0.001
_refine_ls_structure_factor_coef Fsqd
_refine_ls_weighting_details 'calc w=1/[\s^2^(Fo^2^)+(0.1200P)^2^+0.4335P] where P=(Fo^2^+2Fc^2^)/3'
_refine_ls_weighting_scheme calc
_refine_ls_wR_factor_gt 0.1584
_refine_ls_wR_factor_ref 0.1688
_reflns_number_gt 2927
_reflns_number_total 3444
_reflns_threshold_expression >2sigma(I)
_cod_data_source_file c5dt00752f2.cif
_cod_data_source_block sdsd_0m
_cod_depositor_comments 'Adding full bibliography for 7034642.cif.'
_cod_original_sg_symbol_H-M 'P 21/c'
_cod_database_code 7034642

loop_
_symmetry_equiv_pos_as_xyz
'x, y, z'
'-x, y+1/2, -z+1/2'
'-x, -y, -z'
'x, -y-1/2, z-1/2'

loop_
_atom_site_label
_atom_site_type_symbol
_atom_site_fract_x
_atom_site_fract_y
_atom_site_fract_z
_atom_site_U_iso_or_equiv
_atom_site_adp_type
_atom_site_occupancy
_atom_site_symmetry_multiplicity
_atom_site_calc_flag
_atom_site_refinement_flags
Cu1 Cu 0.43468(4) 0.74171(4) 0.488996(16) 0.03956(17) Uani 1 1 d .
Cl2 Cl 0.57529(7) 0.61017(10) 0.57182(3) 0.0441(2) Uani 1 1 d .
Cl1 Cl 0.62835(8) 0.87660(11) 0.44367(4) 0.0509(2) Uani 1 1 d .
N2 N 0.2454(3) 0.6880(3) 0.53260(11) 0.0389(5) Uani 1 1 d .
N1 N 0.2873(3) 0.8439(3) 0.41922(11) 0.0444(6) Uani 1 1 d .
C7 C 0.1261(4) 0.7515(4) 0.49785(18) 0.0439(7) Uani 1 1 d .
C8 C -0.0130(4) 0.7401(4) 0.5204(2) 0.0575(10) Uani 1 1 d .
H8 H -0.0932 0.7853 0.4953 0.069 Uiso 1 1 calc R
C11 C 0.2265(3) 0.6082(5) 0.58955(16) 0.0504(7) Uani 1 1 d .
H11 H 0.3075 0.5595 0.6132 0.060 Uiso 1 1 calc R
C9 C -0.0304(4) 0.6607(5) 0.5806(2) 0.0611(9) Uani 1 1 d .
H9 H -0.1225 0.6525 0.5972 0.073 Uiso 1 1 calc R
C10 C 0.0902(4) 0.5940(5) 0.61573(19) 0.0621(9) Uani 1 1 d .
H10 H 0.0812 0.5399 0.6566 0.074 Uiso 1 1 calc R
C6 C 0.1572(4) 0.8343(4) 0.43492(15) 0.0490(7) Uani 1 1 d .
H6 H 0.0816 0.8792 0.4069 0.059 Uiso 1 1 calc R
C5 C 0.3189(5) 0.9273(5) 0.35604(16) 0.0630(9) Uani 1 1 d .
H5B H 0.3979 1.0160 0.3628 0.076 Uiso 1 1 calc R
H5A H 0.2332 0.9936 0.3384 0.076 Uiso 1 1 calc R
C4 C 0.3605(5) 0.7856(6) 0.30803(19) 0.0638(9) Uani 1 1 d .
H4A H 0.4414 0.7138 0.3275 0.077 Uiso 1 1 calc R
H4B H 0.3948 0.8482 0.2699 0.077 Uiso 1 1 calc R
C3 C 0.2384(5) 0.6534(7) 0.28562(18) 0.0732(11) Uani 1 1 d .
H3A H 0.1922 0.6041 0.3234 0.088 Uiso 1 1 calc R
H3B H 0.1649 0.7189 0.2584 0.088 Uiso 1 1 calc R
C2 C 0.3016(6) 0.4967(8) 0.2470(2) 0.0922(16) Uani 1 1 d .
H2A H 0.3503 0.5489 0.2104 0.111 Uiso 1 1 calc R
H2B H 0.3749 0.4333 0.2749 0.111 Uiso 1 1 calc R
C1 C 0.1969(10) 0.3642(11) 0.2223(3) 0.136(3) Uani 1 1 d D
H1A H 0.2415 0.2437 0.2301 0.163 Uiso 1 1 calc R
H1B H 0.1159 0.3713 0.2507 0.163 Uiso 1 1 calc R
O1 O 0.1429(6) 0.3603(16) 0.1667(2) 0.236(5) Uani 1 1 d D
H1 H 0.1993 0.4076 0.1419 0.354 Uiso 1 1 calc R

loop_
_atom_site_aniso_label
_atom_site_aniso_U_11
_atom_site_aniso_U_22
_atom_site_aniso_U_33
_atom_site_aniso_U_23
_atom_site_aniso_U_13
_atom_site_aniso_U_12
Cu1 0.0312(3) 0.0466(3) 0.0404(3) 0.00401(12) -0.00190(16) -0.00221(12)
Cl2 0.0355(4) 0.0480(4) 0.0476(4) 0.0009(3) -0.0072(3) 0.0026(3)
Cl1 0.0441(4) 0.0574(5) 0.0518(4) 0.0004(3) 0.0060(3) -0.0123(3)
N2 0.0331(11) 0.0371(11) 0.0463(12) -0.0054(9) 0.0003(9) 0.0020(9)
N1 0.0525(15) 0.0389(12) 0.0402(12) -0.0028(9) -0.0093(10) 0.0008(10)
C7 0.0350(16) 0.0393(15) 0.0564(18) -0.0119(11) -0.0064(13) 0.0058(10)
C8 0.0308(16) 0.055(2) 0.086(3) -0.0172(16) -0.0041(17) 0.0064(12)
C11 0.0409(15) 0.0566(18) 0.0539(16) 0.0058(13) 0.0050(12) -0.0003(13)
C9 0.0372(16) 0.062(2) 0.085(3) -0.0148(19) 0.0179(16) -0.0040(15)
C10 0.0501(19) 0.070(2) 0.068(2) -0.0003(17) 0.0192(16) -0.0090(17)
C6 0.0472(17) 0.0433(15) 0.0541(17) -0.0064(12) -0.0167(13) 0.0078(13)
C5 0.083(3) 0.059(2) 0.0453(16) 0.0107(14) -0.0124(16) -0.0102(18)
C4 0.062(2) 0.075(2) 0.0545(19) 0.0024(17) 0.0030(17) -0.0105(19)
C3 0.079(3) 0.088(3) 0.0532(19) -0.0131(18) 0.0101(18) -0.028(2)
C2 0.091(3) 0.121(4) 0.066(2) -0.027(3) 0.023(2) -0.035(3)
C1 0.195(8) 0.136(6) 0.081(4) -0.043(4) 0.041(4) -0.074(6)
O1 0.122(4) 0.511(14) 0.078(3) -0.075(5) 0.023(3) -0.149(6)

loop_
_atom_type_symbol
_atom_type_description
_atom_type_scat_dispersion_real
_atom_type_scat_dispersion_imag
_atom_type_scat_source
C C 0.0033 0.0016 'International Tables Vol C Tables 4.2.6.8 and 6.1.1.4'
H H 0.0000 0.0000 'International Tables Vol C Tables 4.2.6.8 and 6.1.1.4'
N N 0.0061 0.0033 'International Tables Vol C Tables 4.2.6.8 and 6.1.1.4'
O O 0.0106 0.0060 'International Tables Vol C Tables 4.2.6.8 and 6.1.1.4'
Cl Cl 0.1484 0.1585 'International Tables Vol C Tables 4.2.6.8 and 6.1.1.4'
Cu Cu 0.3201 1.2651 'International Tables Vol C Tables 4.2.6.8 and 6.1.1.4'

loop_
_geom_angle_atom_site_label_1
_geom_angle_atom_site_label_2
_geom_angle_atom_site_label_3
_geom_angle
N2 Cu1 N1 80.16(10)
N2 Cu1 Cl1 165.59(7)
N1 Cu1 Cl1 93.48(8)
N2 Cu1 Cl2 93.13(7)
N1 Cu1 Cl2 173.03(8)
Cl1 Cu1 Cl2 93.48(3)
C11 N2 C7 117.9(3)
C11 N2 Cu1 129.1(2)
C7 N2 Cu1 113.0(2)
C6 N1 C5 119.2(3)
C6 N1 Cu1 113.6(2)
C5 N1 Cu1 127.2(2)
N2 C7 C8 122.6(4)
N2 C7 C6 114.1(3)
C8 C7 C6 123.4(4)
C9 C8 C7 118.9(4)
N2 C11 C10 122.7(3)
C10 C9 C8 118.8(3)
C9 C10 C11 119.2(3)
N1 C6 C7 119.1(3)
N1 C5 C4 111.7(3)
C5 C4 C3 114.7(4)
C2 C3 C4 109.2(4)
C1 C2 C3 114.6(5)
O1 C1 C2 125.1(7)

loop_
_geom_bond_atom_site_label_1
_geom_bond_atom_site_label_2
_geom_bond_distance
Cu1 N2 2.035(2)
Cu1 N1 2.042(2)
Cu1 Cl1 2.2704(8)
Cu1 Cl2 2.2723(7)
N2 C11 1.319(4)
N2 C7 1.348(4)
N1 C6 1.256(4)
N1 C5 1.469(4)
C7 C8 1.384(6)
C7 C6 1.461(5)
C8 C9 1.374(6)
C11 C10 1.392(4)
C9 C10 1.369(6)
C5 C4 1.483(6)
C4 C3 1.520(5)
C3 C2 1.514(7)
C2 C1 1.425(7)
C1 O1 1.212(7)
